data_4517240
loop_
_publ_author_name
'Alice Heskia'
'Thierry Maris'
'James D. Wuest'

_publ_section_title
;
 Foiling Normal Patterns of Crystallization by Design. Polymorphism of
 Phosphangulene Chalcogenides
;
_journal_name_full 'Cryst. Growth & Design'
_journal_page_first 5390
_journal_page_last 5406
_journal_paper_doi 10.1021/acs.cgd.9b00907
_journal_volume 19
_journal_year 2019
_chemical_formula_moiety '0.5(C18 H9 O3.31 P S0.69), 0.5(C18 H9 O3.94 P S0.06)'
_chemical_formula_sum 'C18 H9 O3.63 P S0.37'
_chemical_formula_weight 326.20
_chemical_name_common 'phosphangulene oxyde : phosphangulene sulfide 0.63:0.37'
_space_group_crystal_system monoclinic
_space_group_IT_number 14
_space_group_name_Hall '-P 2ybc'
_space_group_name_H-M_alt 'P 1 21/c 1'
_atom_sites_solution_hydrogens geom
_atom_sites_solution_primary dual
_audit_contact_author_name
;
;
_audit_creation_date 2018-11-19
_audit_creation_method
;
Olex2 1.2
(compiled 2018.05.29 svn.r3508 for OlexSys, GUI svn.r5506)
;
_cell_angle_alpha 90
_cell_angle_beta 101.0370(10)
_cell_angle_gamma 90
_cell_formula_units_Z 8
_cell_length_a 14.5020(4)
_cell_length_b 16.6652(5)
_cell_length_c 11.7455(4)
_cell_measurement_reflns_used 9937
_cell_measurement_temperature 150
_cell_measurement_theta_max 54.922
_cell_measurement_theta_min 2.701
_cell_volume 2786.13(15)
_computing_cell_refinement
;    
SAINT (2013) V8.37A; Integration Software for Single Crystal Data. 
Bruker AXS Inc., Madison, WI 53719-1173.'
;
_computing_data_collection
;
APEX 2 (2013) Bruker AXS Inc., Madison, WI 53719-1173.
;
_computing_data_reduction
;    
SAINT (2013) V8.37A; Integration Software for Single Crystal Data. 
Bruker AXS Inc., Madison, WI 53719-1173.'
;
_computing_molecular_graphics 'Olex2 (Dolomanov et al., 2009)'
_computing_publication_material 'Olex2 (Dolomanov et al., 2009)'
_computing_structure_refinement 'XL (Sheldrick, 2008)'
_computing_structure_solution 'XT (Sheldrick, 2015)'
_diffrn_ambient_temperature 150
_diffrn_detector 'CMOS Area detector'
_diffrn_detector_area_resol_mean 10.24
_diffrn_detector_type 'Bruker Photon 100 CMOS Detector'
_diffrn_measured_fraction_theta_full 0.980
_diffrn_measured_fraction_theta_max 0.972
_diffrn_measurement_device 'k-geometry diffractometer'
_diffrn_measurement_device_type 'Bruker Venture Metaljet'
_diffrn_measurement_method '\w and \f scans'
_diffrn_radiation_collimation 'Focusing mirrors'
_diffrn_radiation_monochromator 'Helios MX Mirror Optics'
_diffrn_radiation_probe x-ray
_diffrn_radiation_type GaK\a
_diffrn_radiation_wavelength 1.34139
_diffrn_reflns_av_R_equivalents 0.0242
_diffrn_reflns_av_unetI/netI 0.0181
_diffrn_reflns_Laue_measured_fraction_full 0.980
_diffrn_reflns_Laue_measured_fraction_max 0.972
_diffrn_reflns_limit_h_max 17
_diffrn_reflns_limit_h_min -17
_diffrn_reflns_limit_k_max 20
_diffrn_reflns_limit_k_min -20
_diffrn_reflns_limit_l_max 14
_diffrn_reflns_limit_l_min -13
_diffrn_reflns_number 23463
_diffrn_reflns_point_group_measured_fraction_full 0.980
_diffrn_reflns_point_group_measured_fraction_max 0.972
_diffrn_reflns_theta_full 53.594
_diffrn_reflns_theta_max 55.001
_diffrn_reflns_theta_min 2.701
_diffrn_source 'Metal Jet'
_diffrn_source_target Ga
_diffrn_source_type 'Gallium Liquid Metal Jet Source'
_exptl_absorpt_coefficient_mu 1.586
_exptl_absorpt_correction_T_max 0.5122
_exptl_absorpt_correction_T_min 0.4348
_exptl_absorpt_correction_type multi-scan
_exptl_absorpt_process_details
;
SADABS-2016/2 (Bruker,2016/2) was used for absorption correction. 
wR2(int) was 0.1115 before and 0.0449 after correction. 
The Ratio of minimum to maximum transmission is 0.8489. 
The \l/2 correction factor is Not present.'
;
_exptl_crystal_colour 'clear light colourless'
_exptl_crystal_colour_lustre clear
_exptl_crystal_colour_modifier light
_exptl_crystal_colour_primary colourless
_exptl_crystal_density_diffrn 1.555
_exptl_crystal_description Block
_exptl_crystal_F_000 1336
_exptl_crystal_size_max 0.21
_exptl_crystal_size_mid 0.14
_exptl_crystal_size_min 0.09
_refine_diff_density_max 0.247
_refine_diff_density_min -0.403
_refine_diff_density_rms 0.072
_refine_ls_extinction_coef 0.0169(4)
_refine_ls_extinction_expression Fc^*^=kFc[1+0.001xFc^2^\l^3^/sin(2\q)]^-1/4^
_refine_ls_extinction_method 'SHELXL-2018/3 (Sheldrick 2018)'
_refine_ls_goodness_of_fit_ref 1.116
_refine_ls_hydrogen_treatment constr
_refine_ls_matrix_type full
_refine_ls_number_parameters 424
_refine_ls_number_reflns 5167
_refine_ls_number_restraints 2
_refine_ls_restrained_S_all 1.121
_refine_ls_R_factor_all 0.0350
_refine_ls_R_factor_gt 0.0339
_refine_ls_shift/su_max 0.001
_refine_ls_shift/su_mean 0.000
_refine_ls_structure_factor_coef Fsqd
_refine_ls_weighting_details 'w=1/[\s^2^(Fo^2^)+(0.0392P)^2^+1.5414P] where P=(Fo^2^+2Fc^2^)/3'
_refine_ls_weighting_scheme calc
_refine_ls_wR_factor_gt 0.0846
_refine_ls_wR_factor_ref 0.0856
_reflns_Friedel_coverage 0.000
_reflns_Friedel_fraction_full .
_reflns_Friedel_fraction_max .
_reflns_number_gt 4989
_reflns_number_total 5167
_reflns_threshold_expression 'I > 2\s(I)'
_cod_data_source_file phango_phangs_jw21265.cif
_cod_data_source_block jw21265
_cod_depositor_comments
;
The following automatic conversions were performed:

data item '_diffrn_radiation_probe' value 'X-ray' was changed to
'x-ray' in accordance with the built-in table derived from the CIF
Core dictionary named 'cif_core.dic' version 2.4.5 last updated on
2014-11-21.

Automatic conversion script
Id: cif_fix_values 6909 2019-04-08 15:41:33Z antanas 
;
_cod_database_code 4517240

loop_
_space_group_symop_id
_space_group_symop_operation_xyz
1 'x, y, z'
2 '-x, y+1/2, -z+1/2'
3 '-x, -y, -z'
4 'x, -y-1/2, z-1/2'

loop_
_atom_site_label
_atom_site_type_symbol
_atom_site_fract_x
_atom_site_fract_y
_atom_site_fract_z
_atom_site_U_iso_or_equiv
_atom_site_adp_type
_atom_site_occupancy
_atom_site_site_symmetry_order
_atom_site_calc_flag
_atom_site_refinement_flags_posn
_atom_site_refinement_flags_adp
_atom_site_refinement_flags_occupancy
_atom_site_disorder_assembly
_atom_site_disorder_group
P1A P 0.20583(3) 0.38019(2) 0.62178(4) 0.02284(12) Uani 1 1 d D . . . .
O1A O 0.19028(8) 0.35164(7) 0.36705(10) 0.0297(3) Uani 1 1 d . . . . .
O2A O 0.40715(8) 0.35496(7) 0.73402(10) 0.0280(3) Uani 1 1 d . . . . .
O3A O 0.16007(8) 0.55287(7) 0.65293(11) 0.0318(3) Uani 1 1 d . . . . .
C1A C 0.29312(11) 0.33877(9) 0.55504(14) 0.0241(3) Uani 1 1 d . . . . .
C2A C 0.27467(11) 0.32549(9) 0.43617(15) 0.0264(3) Uani 1 1 d . . . . .
C3A C 0.34084(13) 0.28743(10) 0.38480(16) 0.0319(4) Uani 1 1 d . . . . .
H3A H 0.327828 0.274947 0.304391 0.038 Uiso 1 1 calc R . . . .
C4A C 0.42728(12) 0.26776(10) 0.45393(17) 0.0342(4) Uani 1 1 d . . . . .
H4A H 0.471583 0.238556 0.420320 0.041 Uiso 1 1 calc R . . . .
C5A C 0.45088(12) 0.28938(10) 0.57022(16) 0.0304(4) Uani 1 1 d . . . . .
H5A H 0.511569 0.278360 0.614368 0.037 Uiso 1 1 calc R . . . .
C6A C 0.38339(11) 0.32743(9) 0.61987(14) 0.0253(3) Uani 1 1 d . . . . .
C7A C 0.27706(11) 0.44926(9) 0.71132(14) 0.0240(3) Uani 1 1 d . . . . .
C8A C 0.36900(11) 0.42792(10) 0.76108(14) 0.0254(3) Uani 1 1 d . . . . .
C9A C 0.42458(12) 0.48048(11) 0.83588(14) 0.0301(4) Uani 1 1 d . . . . .
H9A H 0.485948 0.465689 0.874268 0.036 Uiso 1 1 calc R . . . .
C10A C 0.38768(13) 0.55568(11) 0.85306(15) 0.0332(4) Uani 1 1 d . . . . .
H10A H 0.423697 0.591097 0.907525 0.040 Uiso 1 1 calc R . . . .
C11A C 0.30026(13) 0.58103(11) 0.79371(15) 0.0318(4) Uani 1 1 d . . . . .
H11A H 0.278553 0.633870 0.803736 0.038 Uiso 1 1 calc R . . . .
C12A C 0.24563(11) 0.52757(10) 0.71973(14) 0.0268(3) Uani 1 1 d . . . . .
C13A C 0.15738(11) 0.44680(9) 0.51073(14) 0.0247(3) Uani 1 1 d . . . . .
C14A C 0.15150(11) 0.42412(10) 0.39551(15) 0.0268(3) Uani 1 1 d . . . . .
C15A C 0.10771(12) 0.47414(11) 0.30726(16) 0.0323(4) Uani 1 1 d . . . . .
H15A H 0.099857 0.458390 0.228253 0.039 Uiso 1 1 calc R . . . .
C16A C 0.07549(12) 0.54848(11) 0.33829(17) 0.0348(4) Uani 1 1 d . . . . .
H16A H 0.041671 0.581836 0.279085 0.042 Uiso 1 1 calc R . . . .
C17A C 0.09089(12) 0.57568(10) 0.45238(16) 0.0324(4) Uani 1 1 d . . . . .
H17A H 0.071325 0.627791 0.470389 0.039 Uiso 1 1 calc R . . . .
C18A C 0.13546(11) 0.52487(10) 0.53902(15) 0.0273(3) Uani 1 1 d . . . . .
S4A S 0.12605(6) 0.30711(6) 0.68611(8) 0.0241(3) Uani 0.690(5) 1 d D . P A 1
O4A O 0.1392(5) 0.3260(4) 0.6753(6) 0.0241(3) Uani 0.310(5) 1 d D . P A 2
P1B P 0.70126(3) 0.37113(2) 0.86399(3) 0.02231(12) Uani 1 1 d D . . . .
O1B O 0.87610(8) 0.40040(7) 1.04024(10) 0.0290(3) Uani 1 1 d . . . . .
O2B O 0.62999(8) 0.53090(7) 0.76819(10) 0.0281(3) Uani 1 1 d . . . . .
O3B O 0.75555(8) 0.27725(7) 0.66942(10) 0.0298(3) Uani 1 1 d . . . . .
C1B C 0.74230(11) 0.46478(9) 0.91917(14) 0.0234(3) Uani 1 1 d . . . . .
C2B C 0.82285(11) 0.46914(10) 1.00506(14) 0.0256(3) Uani 1 1 d . . . . .
C3B C 0.85088(12) 0.54222(11) 1.05606(15) 0.0314(4) Uani 1 1 d . . . . .
H3B H 0.903866 0.545979 1.117483 0.038 Uiso 1 1 calc R . . . .
C4B C 0.79913(13) 0.61012(11) 1.01469(16) 0.0344(4) Uani 1 1 d . . . . .
H4B H 0.815030 0.659929 1.052758 0.041 Uiso 1 1 calc R . . . .
C5B C 0.72490(13) 0.60797(10) 0.91965(16) 0.0316(4) Uani 1 1 d . . . . .
H5B H 0.693174 0.655719 0.890363 0.038 Uiso 1 1 calc R . . . .
C6B C 0.69884(11) 0.53440(10) 0.86930(14) 0.0254(3) Uani 1 1 d . . . . .
C7B C 0.67543(11) 0.39699(9) 0.71732(14) 0.0237(3) Uani 1 1 d . . . . .
C8B C 0.63813(10) 0.47270(10) 0.68488(14) 0.0243(3) Uani 1 1 d . . . . .
C9B C 0.61044(11) 0.49109(10) 0.56879(15) 0.0280(4) Uani 1 1 d . . . . .
H9B H 0.582195 0.541304 0.544961 0.034 Uiso 1 1 calc R . . . .
C10B C 0.62512(11) 0.43375(11) 0.48729(15) 0.0295(4) Uani 1 1 d . . . . .
H10B H 0.601608 0.444091 0.407473 0.035 Uiso 1 1 calc R . . . .
C11B C 0.67280(12) 0.36206(10) 0.51818(15) 0.0293(4) Uani 1 1 d . . . . .
H11B H 0.685721 0.325774 0.460854 0.035 Uiso 1 1 calc R . . . .
C12B C 0.70069(11) 0.34549(10) 0.63513(14) 0.0257(3) Uani 1 1 d . . . . .
C13B C 0.81009(11) 0.32567(9) 0.86593(14) 0.0242(3) Uani 1 1 d . . . . .
C14B C 0.88502(11) 0.34306(10) 0.95621(14) 0.0253(3) Uani 1 1 d . . . . .
C15B C 0.97012(12) 0.30440(10) 0.96177(15) 0.0308(4) Uani 1 1 d . . . . .
H15B H 1.020720 0.312971 1.025053 0.037 Uiso 1 1 calc R . . . .
C16B C 0.97936(12) 0.25248(11) 0.87168(16) 0.0341(4) Uani 1 1 d . . . . .
H16B H 1.036167 0.223092 0.877062 0.041 Uiso 1 1 calc R . . . .
C17B C 0.90901(13) 0.24175(10) 0.77407(16) 0.0322(4) Uani 1 1 d . . . . .
H17B H 0.918623 0.208272 0.711917 0.039 Uiso 1 1 calc R . . . .
C18B C 0.82468(12) 0.28138(9) 0.77047(14) 0.0263(3) Uani 1 1 d . . . . .
O4B O 0.6294(2) 0.32834(19) 0.9151(3) 0.0290(5) Uani 0.944(5) 1 d D . P B 1
S4B S 0.6143(14) 0.3165(13) 0.925(2) 0.0290(5) Uani 0.056(5) 1 d D . P B 2

loop_
_atom_site_aniso_label
_atom_site_aniso_U_11
_atom_site_aniso_U_22
_atom_site_aniso_U_33
_atom_site_aniso_U_23
_atom_site_aniso_U_13
_atom_site_aniso_U_12
P1A 0.0218(2) 0.0210(2) 0.0263(2) 0.00135(15) 0.00603(16) -0.00143(14)
O1A 0.0305(6) 0.0274(6) 0.0293(6) -0.0048(5) 0.0013(5) -0.0009(5)
O2A 0.0276(6) 0.0272(6) 0.0286(6) 0.0035(5) 0.0037(5) 0.0016(5)
O3A 0.0319(6) 0.0293(6) 0.0349(7) -0.0033(5) 0.0086(5) 0.0057(5)
C1A 0.0257(8) 0.0181(7) 0.0294(8) 0.0002(6) 0.0075(6) -0.0018(6)
C2A 0.0272(8) 0.0204(7) 0.0312(9) -0.0020(6) 0.0049(7) -0.0047(6)
C3A 0.0377(9) 0.0253(8) 0.0349(9) -0.0074(7) 0.0123(7) -0.0039(7)
C4A 0.0333(9) 0.0252(8) 0.0477(11) -0.0067(7) 0.0166(8) 0.0002(7)
C5A 0.0245(8) 0.0237(8) 0.0440(10) 0.0006(7) 0.0089(7) -0.0001(6)
C6A 0.0265(8) 0.0200(7) 0.0297(9) 0.0021(6) 0.0063(7) -0.0025(6)
C7A 0.0267(8) 0.0251(8) 0.0219(8) 0.0014(6) 0.0086(6) -0.0029(6)
C8A 0.0291(8) 0.0263(8) 0.0224(8) 0.0035(6) 0.0086(6) -0.0021(6)
C9A 0.0302(8) 0.0381(9) 0.0218(8) 0.0011(7) 0.0047(7) -0.0060(7)
C10A 0.0400(9) 0.0370(9) 0.0240(8) -0.0064(7) 0.0093(7) -0.0108(8)
C11A 0.0415(10) 0.0282(8) 0.0291(9) -0.0047(7) 0.0152(7) -0.0039(7)
C12A 0.0288(8) 0.0286(8) 0.0253(8) 0.0001(6) 0.0112(7) -0.0006(6)
C13A 0.0206(7) 0.0241(8) 0.0297(9) 0.0026(6) 0.0054(6) -0.0017(6)
C14A 0.0227(7) 0.0254(8) 0.0316(9) -0.0003(7) 0.0033(6) -0.0052(6)
C15A 0.0284(8) 0.0360(9) 0.0305(9) 0.0027(7) 0.0008(7) -0.0058(7)
C16A 0.0261(8) 0.0335(9) 0.0418(10) 0.0108(8) -0.0011(7) -0.0015(7)
C17A 0.0255(8) 0.0259(8) 0.0447(10) 0.0039(7) 0.0044(7) 0.0023(7)
C18A 0.0221(7) 0.0267(8) 0.0339(9) 0.0010(7) 0.0078(7) -0.0013(6)
S4A 0.0224(4) 0.0233(5) 0.0275(4) 0.0045(3) 0.0068(2) -0.0072(3)
O4A 0.0224(4) 0.0233(5) 0.0275(4) 0.0045(3) 0.0068(2) -0.0072(3)
P1B 0.0223(2) 0.0213(2) 0.0233(2) 0.00196(14) 0.00432(15) -0.00197(14)
O1B 0.0317(6) 0.0301(6) 0.0234(6) 0.0011(5) 0.0006(5) 0.0016(5)
O2B 0.0266(6) 0.0261(6) 0.0308(6) 0.0003(5) 0.0036(5) 0.0045(4)
O3B 0.0348(6) 0.0236(6) 0.0288(6) -0.0039(5) 0.0002(5) 0.0019(5)
C1B 0.0247(7) 0.0246(8) 0.0227(8) -0.0008(6) 0.0089(6) -0.0015(6)
C2B 0.0282(8) 0.0274(8) 0.0226(8) 0.0015(6) 0.0083(6) -0.0014(6)
C3B 0.0341(9) 0.0345(9) 0.0259(9) -0.0057(7) 0.0065(7) -0.0057(7)
C4B 0.0413(10) 0.0278(9) 0.0356(10) -0.0082(7) 0.0116(8) -0.0042(7)
C5B 0.0367(9) 0.0247(8) 0.0355(10) -0.0021(7) 0.0117(8) 0.0029(7)
C6B 0.0241(8) 0.0271(8) 0.0264(8) 0.0005(6) 0.0083(6) 0.0003(6)
C7B 0.0203(7) 0.0241(8) 0.0259(8) 0.0009(6) 0.0027(6) -0.0039(6)
C8B 0.0192(7) 0.0253(8) 0.0283(8) 0.0006(6) 0.0045(6) -0.0021(6)
C9B 0.0211(7) 0.0292(8) 0.0322(9) 0.0080(7) 0.0014(6) -0.0030(6)
C10B 0.0256(8) 0.0373(9) 0.0243(8) 0.0056(7) 0.0017(6) -0.0069(7)
C11B 0.0281(8) 0.0341(9) 0.0255(9) -0.0014(7) 0.0048(7) -0.0065(7)
C12B 0.0245(8) 0.0232(8) 0.0285(8) -0.0003(6) 0.0029(6) -0.0038(6)
C13B 0.0258(8) 0.0214(7) 0.0252(8) 0.0040(6) 0.0047(6) -0.0002(6)
C14B 0.0283(8) 0.0235(8) 0.0243(8) 0.0045(6) 0.0052(6) -0.0008(6)
C15B 0.0264(8) 0.0307(9) 0.0332(9) 0.0071(7) 0.0007(7) 0.0012(7)
C16B 0.0294(9) 0.0302(9) 0.0431(11) 0.0060(8) 0.0076(7) 0.0076(7)
C17B 0.0372(9) 0.0245(8) 0.0362(10) -0.0002(7) 0.0098(8) 0.0044(7)
C18B 0.0299(8) 0.0200(7) 0.0285(8) 0.0021(6) 0.0042(7) -0.0008(6)
O4B 0.0258(12) 0.0321(12) 0.0314(10) 0.0065(8) 0.0109(8) -0.0065(8)
S4B 0.0258(12) 0.0321(12) 0.0314(10) 0.0065(8) 0.0109(8) -0.0065(8)

loop_
_atom_type_symbol
_atom_type_description
_atom_type_scat_dispersion_real
_atom_type_scat_dispersion_imag
_atom_type_scat_source
C C 0.0137 0.0067 'International Tables Vol C Tables 4.2.6.8 and 6.1.1.4'
H H 0.0000 0.0000 'International Tables Vol C Tables 4.2.6.8 and 6.1.1.4'
O O 0.0389 0.0241 'International Tables Vol C Tables 4.2.6.8 and 6.1.1.4'
P P 0.2543 0.3332 'International Tables Vol C Tables 4.2.6.8 and 6.1.1.4'
S S 0.2925 0.4295 'International Tables Vol C Tables 4.2.6.8 and 6.1.1.4'

loop_
_geom_angle_atom_site_label_1
_geom_angle_atom_site_label_2
_geom_angle_atom_site_label_3
_geom_angle
_geom_angle_site_symmetry_1
_geom_angle_site_symmetry_3
C1A P1A C7A 97.68(7) . .
C1A P1A C13A 97.90(8) . .
C1A P1A S4A 117.69(6) . .
C7A P1A S4A 120.48(6) . .
C13A P1A C7A 97.85(8) . .
C13A P1A S4A 120.36(6) . .
O4A P1A C1A 120.9(3) . .
O4A P1A C7A 118.9(3) . .
O4A P1A C13A 118.7(3) . .
C14A O1A C2A 118.42(12) . .
C6A O2A C8A 117.94(12) . .
C18A O3A C12A 118.19(12) . .
C2A C1A P1A 119.73(12) . .
C2A C1A C6A 120.49(15) . .
C6A C1A P1A 119.44(13) . .
C1A C2A O1A 120.77(15) . .
C3A C2A O1A 119.47(15) . .
C3A C2A C1A 119.75(15) . .
C2A C3A C4A 118.38(16) . .
C5A C4A C3A 122.36(16) . .
C6A C5A C4A 118.12(16) . .
C1A C6A O2A 120.85(14) . .
C5A C6A O2A 119.36(14) . .
C5A C6A C1A 119.79(15) . .
C8A C7A P1A 119.29(12) . .
C12A C7A P1A 119.60(12) . .
C12A C7A C8A 120.58(15) . .
C7A C8A O2A 120.97(14) . .
C9A C8A O2A 119.14(15) . .
C9A C8A C7A 119.86(15) . .
C8A C9A C10A 117.91(16) . .
C11A C10A C9A 122.66(16) . .
C12A C11A C10A 118.48(16) . .
C7A C12A O3A 120.65(14) . .
C11A C12A O3A 119.84(15) . .
C11A C12A C7A 119.51(16) . .
C14A C13A P1A 119.50(12) . .
C14A C13A C18A 120.71(15) . .
C18A C13A P1A 119.37(13) . .
C13A C14A O1A 120.93(14) . .
C15A C14A O1A 119.21(15) . .
C15A C14A C13A 119.86(16) . .
C14A C15A C16A 117.81(17) . .
C17A C16A C15A 122.69(16) . .
C18A C17A C16A 118.34(16) . .
C13A C18A O3A 120.78(15) . .
C17A C18A O3A 119.80(15) . .
C17A C18A C13A 119.40(16) . .
C1B P1B S4B 121.0(8) . .
C7B P1B C1B 97.98(7) . .
C7B P1B C13B 98.21(8) . .
C7B P1B S4B 118.7(8) . .
C13B P1B C1B 98.02(7) . .
C13B P1B S4B 118.2(8) . .
O4B P1B C1B 119.66(14) . .
O4B P1B C7B 118.96(13) . .
O4B P1B C13B 119.34(13) . .
C14B O1B C2B 118.16(12) . .
C8B O2B C6B 118.74(12) . .
C18B O3B C12B 118.56(12) . .
C2B C1B P1B 119.59(12) . .
C2B C1B C6B 120.68(14) . .
C6B C1B P1B 119.48(12) . .
C1B C2B O1B 120.71(14) . .
C3B C2B O1B 119.54(14) . .
C3B C2B C1B 119.75(15) . .
C2B C3B C4B 118.04(16) . .
C3B C4B C5B 122.68(16) . .
C6B C5B C4B 118.10(16) . .
C1B C6B O2B 120.90(14) . .
C5B C6B O2B 119.51(15) . .
C5B C6B C1B 119.58(15) . .
C8B C7B P1B 119.41(13) . .
C12B C7B P1B 119.79(12) . .
C12B C7B C8B 120.49(15) . .
C7B C8B O2B 121.04(14) . .
C9B C8B O2B 119.31(14) . .
C9B C8B C7B 119.63(15) . .
C8B C9B C10B 118.11(15) . .
C11B C10B C9B 122.76(15) . .
C12B C11B C10B 117.77(16) . .
C7B C12B O3B 120.73(14) . .
C11B C12B O3B 119.28(15) . .
C11B C12B C7B 119.98(15) . .
C14B C13B P1B 119.34(13) . .
C18B C13B P1B 119.71(12) . .
C18B C13B C14B 120.39(15) . .
C13B C14B O1B 120.98(14) . .
C15B C14B O1B 119.20(14) . .
C15B C14B C13B 119.81(16) . .
C14B C15B C16B 117.93(16) . .
C17B C16B C15B 122.91(16) . .
C18B C17B C16B 117.90(16) . .
C13B C18B O3B 120.93(14) . .
C17B C18B O3B 119.17(15) . .
C17B C18B C13B 119.89(15) . .

loop_
_geom_bond_atom_site_label_1
_geom_bond_atom_site_label_2
_geom_bond_distance
_geom_bond_site_symmetry_2
P1A C1A 1.7532(16) .
P1A C7A 1.7556(16) .
P1A C13A 1.7539(16) .
P1A S4A 1.9307(11) .
P1A O4A 1.543(7) .
O1A C2A 1.402(2) .
O1A C14A 1.400(2) .
O2A C6A 1.396(2) .
O2A C8A 1.398(2) .
O3A C12A 1.400(2) .
O3A C18A 1.397(2) .
C1A C2A 1.388(2) .
C1A C6A 1.396(2) .
C2A C3A 1.382(2) .
C3A C4A 1.396(3) .
C4A C5A 1.391(3) .
C5A C6A 1.385(2) .
C7A C8A 1.395(2) .
C7A C12A 1.392(2) .
C8A C9A 1.385(2) .
C9A C10A 1.393(3) .
C10A C11A 1.390(3) .
C11A C12A 1.383(2) .
C13A C14A 1.392(2) .
C13A C18A 1.394(2) .
C14A C15A 1.386(2) .
C15A C16A 1.397(3) .
C16A C17A 1.392(3) .
C17A C18A 1.385(2) .
P1B C1B 1.7501(16) .
P1B C7B 1.7455(16) .
P1B C13B 1.7468(16) .
P1B O4B 1.482(3) .
P1B S4B 1.810(14) .
O1B C2B 1.399(2) .
O1B C14B 1.397(2) .
O2B C6B 1.3988(19) .
O2B C8B 1.399(2) .
O3B C12B 1.4021(19) .
O3B C18B 1.4010(19) .
C1B C2B 1.391(2) .
C1B C6B 1.395(2) .
C2B C3B 1.384(2) .
C3B C4B 1.393(3) .
C4B C5B 1.395(3) .
C5B C6B 1.382(2) .
C7B C8B 1.397(2) .
C7B C12B 1.392(2) .
C8B C9B 1.380(2) .
C9B C10B 1.397(3) .
C10B C11B 1.393(2) .
C11B C12B 1.383(2) .
C13B C14B 1.396(2) .
C13B C18B 1.392(2) .
C14B C15B 1.383(2) .
C15B C16B 1.393(3) .
C16B C17B 1.393(3) .
C17B C18B 1.383(2) .

loop_
_geom_torsion_atom_site_label_1
_geom_torsion_atom_site_label_2
_geom_torsion_atom_site_label_3
_geom_torsion_atom_site_label_4
_geom_torsion
_geom_torsion_site_symmetry_1
_geom_torsion_site_symmetry_2
_geom_torsion_site_symmetry_3
_geom_torsion_site_symmetry_4
P1A C1A C2A O1A 6.0(2) . . . .
P1A C1A C2A C3A -175.22(12) . . . .
P1A C1A C6A O2A -5.6(2) . . . .
P1A C1A C6A C5A 175.27(12) . . . .
P1A C7A C8A O2A 4.7(2) . . . .
P1A C7A C8A C9A -177.19(13) . . . .
P1A C7A C12A O3A -3.4(2) . . . .
P1A C7A C12A C11A 177.54(13) . . . .
P1A C13A C14A O1A -5.0(2) . . . .
P1A C13A C14A C15A 175.73(12) . . . .
P1A C13A C18A O3A 6.4(2) . . . .
P1A C13A C18A C17A -175.29(12) . . . .
O1A C2A C3A C4A 174.91(15) . . . .
O1A C14A C15A C16A -175.67(14) . . . .
O2A C8A C9A C10A 174.26(14) . . . .
C1A P1A C7A C8A -36.78(14) . . . .
C1A P1A C7A C12A 134.99(14) . . . .
C1A P1A C13A C14A 36.35(14) . . . .
C1A P1A C13A C18A -136.25(13) . . . .
C1A C2A C3A C4A -3.9(2) . . . .
C2A O1A C14A C13A -36.4(2) . . . .
C2A O1A C14A C15A 142.86(15) . . . .
C2A C1A C6A O2A 167.60(14) . . . .
C2A C1A C6A C5A -11.5(2) . . . .
C2A C3A C4A C5A -4.0(3) . . . .
C3A C4A C5A C6A 4.0(3) . . . .
C4A C5A C6A O2A -175.45(14) . . . .
C4A C5A C6A C1A 3.7(2) . . . .
C6A O2A C8A C7A 37.6(2) . . . .
C6A O2A C8A C9A -140.51(15) . . . .
C6A C1A C2A O1A -167.17(14) . . . .
C6A C1A C2A C3A 11.6(2) . . . .
C7A P1A C1A C2A -135.98(13) . . . .
C7A P1A C1A C6A 37.28(14) . . . .
C7A P1A C13A C14A 135.28(13) . . . .
C7A P1A C13A C18A -37.31(14) . . . .
C7A C8A C9A C10A -3.9(2) . . . .
C8A O2A C6A C1A -37.1(2) . . . .
C8A O2A C6A C5A 142.00(15) . . . .
C8A C7A C12A O3A 168.31(14) . . . .
C8A C7A C12A C11A -10.8(2) . . . .
C8A C9A C10A C11A -3.6(3) . . . .
C9A C10A C11A C12A 3.9(3) . . . .
C10A C11A C12A O3A -175.77(15) . . . .
C10A C11A C12A C7A 3.3(2) . . . .
C12A O3A C18A C13A 36.7(2) . . . .
C12A O3A C18A C17A -141.66(16) . . . .
C12A C7A C8A O2A -167.02(14) . . . .
C12A C7A C8A C9A 11.1(2) . . . .
C13A P1A C1A C2A -36.89(14) . . . .
C13A P1A C1A C6A 136.36(13) . . . .
C13A P1A C7A C8A -135.91(13) . . . .
C13A P1A C7A C12A 35.86(15) . . . .
C13A C14A C15A C16A 3.6(2) . . . .
C14A O1A C2A C1A 35.9(2) . . . .
C14A O1A C2A C3A -142.90(15) . . . .
C14A C13A C18A O3A -166.15(14) . . . .
C14A C13A C18A C17A 12.2(2) . . . .
C14A C15A C16A C17A 4.1(3) . . . .
C15A C16A C17A C18A -3.7(3) . . . .
C16A C17A C18A O3A 173.90(15) . . . .
C16A C17A C18A C13A -4.5(2) . . . .
C18A O3A C12A C7A -38.3(2) . . . .
C18A O3A C12A C11A 140.77(16) . . . .
C18A C13A C14A O1A 167.47(14) . . . .
C18A C13A C14A C15A -11.8(2) . . . .
S4A P1A C1A C2A 93.58(13) . . . .
S4A P1A C1A C6A -93.16(13) . . . .
S4A P1A C7A C8A 91.78(13) . . . .
S4A P1A C7A C12A -96.45(13) . . . .
S4A P1A C13A C14A -92.33(13) . . . .
S4A P1A C13A C18A 95.07(13) . . . .
O4A P1A C1A C2A 93.6(3) . . . .
O4A P1A C1A C6A -93.2(3) . . . .
O4A P1A C7A C8A 95.0(3) . . . .
O4A P1A C7A C12A -93.2(3) . . . .
O4A P1A C13A C14A -95.6(3) . . . .
O4A P1A C13A C18A 91.8(3) . . . .
P1B C1B C2B O1B 5.9(2) . . . .
P1B C1B C2B C3B -174.37(13) . . . .
P1B C1B C6B O2B -7.1(2) . . . .
P1B C1B C6B C5B 173.67(13) . . . .
P1B C7B C8B O2B 6.5(2) . . . .
P1B C7B C8B C9B -174.73(12) . . . .
P1B C7B C12B O3B -6.9(2) . . . .
P1B C7B C12B C11B 174.04(12) . . . .
P1B C13B C14B O1B -4.6(2) . . . .
P1B C13B C14B C15B 176.77(13) . . . .
P1B C13B C18B O3B 4.5(2) . . . .
P1B C13B C18B C17B -176.55(13) . . . .
O1B C2B C3B C4B 176.63(15) . . . .
O1B C14B C15B C16B -174.79(15) . . . .
O2B C8B C9B C10B 175.81(13) . . . .
C1B P1B C7B C8B -37.29(14) . . . .
C1B P1B C7B C12B 136.34(13) . . . .
C1B P1B C13B C14B 36.37(14) . . . .
C1B P1B C13B C18B -135.05(13) . . . .
C1B C2B C3B C4B -3.1(3) . . . .
C2B O1B C14B C13B -37.1(2) . . . .
C2B O1B C14B C15B 141.53(15) . . . .
C2B C1B C6B O2B 167.11(14) . . . .
C2B C1B C6B C5B -12.1(2) . . . .
C2B C3B C4B C5B -4.5(3) . . . .
C3B C4B C5B C6B 3.8(3) . . . .
C4B C5B C6B O2B -174.74(15) . . . .
C4B C5B C6B C1B 4.5(3) . . . .
C6B O2B C8B C7B 34.6(2) . . . .
C6B O2B C8B C9B -144.12(15) . . . .
C6B C1B C2B O1B -168.35(14) . . . .
C6B C1B C2B C3B 11.4(2) . . . .
C7B P1B C1B C2B -136.62(13) . . . .
C7B P1B C1B C6B 37.65(14) . . . .
C7B P1B C13B C14B 135.69(13) . . . .
C7B P1B C13B C18B -35.74(14) . . . .
C7B C8B C9B C10B -3.0(2) . . . .
C8B O2B C6B C1B -34.3(2) . . . .
C8B O2B C6B C5B 144.97(15) . . . .
C8B C7B C12B O3B 166.63(14) . . . .
C8B C7B C12B C11B -12.4(2) . . . .
C8B C9B C10B C11B -5.1(2) . . . .
C9B C10B C11B C12B 4.5(2) . . . .
C10B C11B C12B O3B -174.73(14) . . . .
C10B C11B C12B C7B 4.3(2) . . . .
C12B O3B C18B C13B 36.0(2) . . . .
C12B O3B C18B C17B -143.02(16) . . . .
C12B C7B C8B O2B -167.08(14) . . . .
C12B C7B C8B C9B 11.7(2) . . . .
C13B P1B C1B C2B -37.11(14) . . . .
C13B P1B C1B C6B 137.16(13) . . . .
C13B P1B C7B C8B -136.65(13) . . . .
C13B P1B C7B C12B 36.98(14) . . . .
C13B C14B C15B C16B 3.9(2) . . . .
C14B O1B C2B C1B 36.4(2) . . . .
C14B O1B C2B C3B -143.40(16) . . . .
C14B C13B C18B O3B -166.86(14) . . . .
C14B C13B C18B C17B 12.1(2) . . . .
C14B C15B C16B C17B 3.9(3) . . . .
C15B C16B C17B C18B -3.6(3) . . . .
C16B C17B C18B O3B 174.62(15) . . . .
C16B C17B C18B C13B -4.4(2) . . . .
C18B O3B C12B C7B -34.6(2) . . . .
C18B O3B C12B C11B 144.44(15) . . . .
C18B C13B C14B O1B 166.80(14) . . . .
C18B C13B C14B C15B -11.9(2) . . . .
O4B P1B C1B C2B 93.41(19) . . . .
O4B P1B C1B C6B -92.32(19) . . . .
O4B P1B C7B C8B 93.14(19) . . . .
O4B P1B C7B C12B -93.23(19) . . . .
O4B P1B C13B C14B -94.36(19) . . . .
O4B P1B C13B C18B 94.22(19) . . . .
S4B P1B C1B C2B 92.9(9) . . . .
S4B P1B C1B C6B -92.9(9) . . . .
S4B P1B C7B C8B 94.8(9) . . . .
S4B P1B C7B C12B -91.6(9) . . . .
S4B P1B C13B C14B -95.4(9) . . . .
S4B P1B C13B C18B 93.2(9) . . . .

_cod_database_fobs_code 4517240
